data_7063627
loop_
_publ_author_name
'Shenoy, Ankitha M.'
'Fernandes, Premie P.'
'Vellanki, Lakshmi'

_publ_section_title
;
 Functionalized 1,3-dipyrrolyl-1,3-diketone difluoroboron complexes
;
_journal_name_full 'New Journal of Chemistry'
_journal_paper_doi 10.1039/D4NJ04611K
_journal_year 2025
_chemical_formula_moiety '2(C12 H9 B F2 N2 O3), 3(H2 O)'
_chemical_formula_sum 'C24 H24 B2 F4 N4 O9'
_chemical_formula_weight 610.09
_space_group_crystal_system orthorhombic
_space_group_IT_number 29
_space_group_name_Hall 'P 2c -2ac'
_space_group_name_H-M_alt 'P c a 21'
_atom_sites_solution_hydrogens mixed
_audit_creation_date 2025-01-24
_audit_creation_method
;
Olex2 1.5
(compiled 2024.02.16 svn.r378c4104 for OlexSys, GUI svn.r6928)
;
_audit_update_record
;
2025-01-24 deposited with the CCDC.	2025-02-03 downloaded from the CCDC.
;
_cell_angle_alpha 90
_cell_angle_beta 90
_cell_angle_gamma 90
_cell_formula_units_Z 4
_cell_length_a 19.7798(8)
_cell_length_b 6.9614(3)
_cell_length_c 20.1643(8)
_cell_measurement_reflns_used 9934
_cell_measurement_temperature 300.00
_cell_measurement_theta_max 24.20
_cell_measurement_theta_min 2.29
_cell_volume 2776.5(2)
_computing_molecular_graphics 'Olex2 1.5 (Dolomanov et al., 2009)'
_computing_publication_material 'Olex2 1.5 (Dolomanov et al., 2009)'
_computing_structure_refinement 'SHELXL 2019/3 (Sheldrick, 2015)'
_computing_structure_solution 'SHELXT 2018/2 (Sheldrick, 2018)'
_diffrn_ambient_temperature 300.00
_diffrn_measured_fraction_theta_full 1.000
_diffrn_measured_fraction_theta_max 0.999
_diffrn_measurement_device_type 'Bruker D8 QUEST diffractometer with PHOTON II detector'
_diffrn_radiation_type MoK\a
_diffrn_radiation_wavelength 0.71073
_diffrn_reflns_av_R_equivalents 0.0861
_diffrn_reflns_av_unetI/netI 0.0397
_diffrn_reflns_Laue_measured_fraction_full 1.000
_diffrn_reflns_Laue_measured_fraction_max 0.999
_diffrn_reflns_limit_h_max 26
_diffrn_reflns_limit_h_min -26
_diffrn_reflns_limit_k_max 9
_diffrn_reflns_limit_k_min -9
_diffrn_reflns_limit_l_max 26
_diffrn_reflns_limit_l_min -26
_diffrn_reflns_number 109250
_diffrn_reflns_point_group_measured_fraction_full 1.000
_diffrn_reflns_point_group_measured_fraction_max 0.998
_diffrn_reflns_theta_full 25.242
_diffrn_reflns_theta_max 28.350
_diffrn_reflns_theta_min 2.020
_exptl_absorpt_coefficient_mu 0.127
_exptl_absorpt_correction_T_max 0.7457
_exptl_absorpt_correction_T_min 0.6836
_exptl_absorpt_correction_type multi-scan
_exptl_absorpt_process_details 'SADABS (BRUKER)'
_exptl_crystal_density_diffrn 1.459
_exptl_crystal_description plate
_exptl_crystal_F_000 1256
_exptl_crystal_size_max 0.21
_exptl_crystal_size_mid 0.148
_exptl_crystal_size_min 0.026
_refine_diff_density_max 0.242
_refine_diff_density_min -0.190
_refine_diff_density_rms 0.053
_refine_ls_abs_structure_details
;
 Flack x determined using 1489 quotients [(I+)-(I-)]/[(I+)+(I-)]
 (Parsons, Flack and Wagner, Acta Cryst. B69 (2013) 249-259).
;
_refine_ls_abs_structure_Flack 0.0(4)
_refine_ls_extinction_coef 0.0076(11)
_refine_ls_extinction_expression Fc^*^=kFc[1+0.001xFc^2^\l^3^/sin(2\q)]^-1/4^
_refine_ls_extinction_method 'SHELXL-2019/2 (Sheldrick 2019)'
_refine_ls_goodness_of_fit_ref 1.072
_refine_ls_hydrogen_treatment constr
_refine_ls_matrix_type full
_refine_ls_number_parameters 458
_refine_ls_number_reflns 6917
_refine_ls_number_restraints 217
_refine_ls_restrained_S_all 1.087
_refine_ls_R_factor_all 0.1171
_refine_ls_R_factor_gt 0.0442
_refine_ls_shift/su_max 0.001
_refine_ls_shift/su_mean 0.000
_refine_ls_structure_factor_coef Fsqd
_refine_ls_weighting_details 'w=1/[\s^2^(Fo^2^)+(0.0571P)^2^+0.3853P] where P=(Fo^2^+2Fc^2^)/3'
_refine_ls_weighting_scheme calc
_refine_ls_wR_factor_gt 0.0983
_refine_ls_wR_factor_ref 0.1391
_reflns_Friedel_coverage 0.943
_reflns_Friedel_fraction_full 1.000
_reflns_Friedel_fraction_max 0.997
_reflns_number_gt 3756
_reflns_number_total 6917
_reflns_threshold_expression 'I > 2\s(I)'
_cod_data_source_file d4nj04611k1.cif
_cod_data_source_block ak_cho_180724_0m_ccdc2388456
_cod_database_code 7063627
_shelx_shelxl_version_number 2019/3
_shelx_space_group_comment
;
The symmetry employed for this shelxl refinement is uniquely defined
by the following loop, which should always be used as a source of
symmetry information in preference to the above space-group names.
They are only intended as comments.
;
_shelx_estimated_absorpt_t_max 0.997
_shelx_estimated_absorpt_t_min 0.974
_olex2_refinement_description
;
1. Fixed Uiso
 At 1.2 times of:
  All C(H) groups, All N(H) groups
 At 1.5 times of:
  All O(H,H) groups
2. Restrained distances
 O2A-C5 \\sim O2-C5 \\sim O1A-C7 \\sim O1-C7 \\sim O5A-C19 \\sim O5-C19 \\sim
O4A-C17 \\sim O4-C17
 with sigma of 0.01
 O2A-B1A \\sim O2-B1 \\sim O1A-B1A \\sim O1-B1 \\sim O5A-B2A \\sim O5-B2 \\sim
O4A-B2A \\sim O4-B2
 with sigma of 0.01
 F2A-B1A \\sim F2-B1 \\sim F1-B1 \\sim F1A-B1A \\sim F3A-B2A \\sim F4-B2 \\sim
F3-B2 \\sim F4A-B2A
 with sigma of 0.01
3. Restrained planarity
 B1A, O2A, C5, C6, C7, O1A
 with sigma of 0.02
 B1, O2, C5, C7, C6, O1
 with sigma of 0.02
 O4, B2, O5, C19, C18, C17
 with sigma of 0.02
 O4A, B2A, O5A, C19, C18, C17
 with sigma of 0.02
4. Uiso/Uaniso restraints and constraints
Uanis(O1) \\sim Ueq, Uanis(O2) \\sim Ueq, Uanis(F1) \\sim Ueq, Uanis(F2) \\sim
Ueq, Uanis(B1) \\sim Ueq, Uanis(O2A) \\sim Ueq, Uanis(B1A) \\sim Ueq,
Uanis(O1A) \\sim Ueq, Uanis(F1A) \\sim Ueq, Uanis(F2A) \\sim Ueq, Uanis(O4)
\\sim Ueq, Uanis(O5) \\sim Ueq, Uanis(F4) \\sim Ueq, Uanis(F3) \\sim Ueq,
Uanis(B2) \\sim Ueq, Uanis(B2A) \\sim Ueq, Uanis(F3A) \\sim Ueq, Uanis(O5A)
\\sim Ueq, Uanis(F4A) \\sim Ueq, Uanis(O4A) \\sim Ueq: with sigma of 0.01 and
sigma for terminal atoms of 0.02
Uanis(O2A) = Uanis(O2)
Uanis(O1) = Uanis(O1A)
Uanis(B1) = Uanis(B1A)
Uanis(O4) = Uanis(O4A)
Uanis(O5) = Uanis(O5A)
Uanis(B2) = Uanis(B2A)
Uanis(O9A) = Uanis(O9)
5. Others
 Sof(O2A)=Sof(B1A)=Sof(O1A)=Sof(F1A)=Sof(F2A)=1-FVAR(1)
 Sof(O1)=Sof(O2)=Sof(F1)=Sof(F2)=Sof(B1)=FVAR(1)
 Sof(B2A)=Sof(F3A)=Sof(O5A)=Sof(F4A)=Sof(O4A)=1-FVAR(2)
 Sof(O4)=Sof(O5)=Sof(F4)=Sof(F3)=Sof(B2)=FVAR(2)
 Sof(O9A)=Sof(H9AA)=Sof(H9AB)=1-FVAR(3)
 Sof(O9)=Sof(H9A)=Sof(H9B)=FVAR(3)
6.a Riding coordinates:
 O9A(H9AA,H9AB)
6.b Free rotating group:
 O8(H8A,H8B), O7(H7A,H7B), O9(H9A,H9B)
6.c Aromatic/amide H refined with riding coordinates:
 N4(H4), N2(H2), N1(H1), N3(H3), C18(H18), C6(H6), C9(H9), C3(H3A), C15(H15),
 C2(H2A), C22(H22), C24(H24), C13(H13), C12(H12), C10(H10), C1(H1A), C21(H21),
 C14(H14)
;
_olex2_submission_special_instructions 'No special instructions were received'

loop_
_space_group_symop_operation_xyz
'x, y, z'
'-x, -y, z+1/2'
'x+1/2, -y, z'
'-x+1/2, y, z+1/2'

loop_
_atom_site_label
_atom_site_type_symbol
_atom_site_fract_x
_atom_site_fract_y
_atom_site_fract_z
_atom_site_U_iso_or_equiv
_atom_site_adp_type
_atom_site_occupancy
_atom_site_site_symmetry_order
_atom_site_calc_flag
_atom_site_refinement_flags_posn
_atom_site_refinement_flags_adp
_atom_site_refinement_flags_occupancy
_atom_site_disorder_assembly
_atom_site_disorder_group
O4 O 0.4197(10) 0.528(2) 0.6328(16) 0.0561(13) Uani 0.47(4) 1 d D U P A 1
O5 O 0.4809(10) 0.552(2) 0.5304(16) 0.0624(13) Uani 0.47(4) 1 d D U P A 1
O8 O 0.62170(16) 0.5757(5) 0.4506(2) 0.0779(10) Uani 1 1 d G . . . .
H8A H 0.647303 0.594932 0.417431 0.117 Uiso 1 1 d G U . . .
H8B H 0.631073 0.462117 0.463102 0.117 Uiso 1 1 d G U . . .
O1 O 0.2723(7) 0.146(3) 0.4660(10) 0.0578(18) Uani 0.63(4) 1 d D U P B 1
O2 O 0.3378(7) 0.1543(14) 0.3629(11) 0.0577(12) Uani 0.63(4) 1 d D U P B 1
N4 N 0.49013(17) 0.6134(5) 0.39748(16) 0.0493(8) Uani 1 1 d . . . . .
H4 H 0.528455 0.595777 0.416662 0.059 Uiso 1 1 calc R U . . .
O3 O 0.14992(18) 0.0696(5) 0.69376(16) 0.0757(10) Uani 1 1 d . . . . .
N2 N 0.25871(17) 0.0817(5) 0.59757(16) 0.0478(8) Uani 1 1 d . . . . .
H2 H 0.221029 0.093036 0.576650 0.057 Uiso 1 1 calc R U . . .
N1 N 0.45586(18) 0.1403(5) 0.29381(16) 0.0555(9) Uani 1 1 d . . . . .
H1 H 0.421197 0.145988 0.268141 0.067 Uiso 1 1 calc R U . . .
N3 N 0.30189(17) 0.5252(5) 0.70552(17) 0.0546(9) Uani 1 1 d . . . . .
H3 H 0.337093 0.508680 0.729886 0.066 Uiso 1 1 calc R U . . .
O6 O 0.59414(18) 0.6066(5) 0.29731(17) 0.0765(10) Uani 1 1 d . . . . .
F1 F 0.2297(9) 0.025(4) 0.3681(8) 0.102(5) Uani 0.63(4) 1 d D U P B 1
F2 F 0.2465(8) 0.343(3) 0.3825(10) 0.095(5) Uani 0.63(4) 1 d D U P B 1
C5 C 0.39286(19) 0.1281(5) 0.39802(19) 0.0463(10) Uani 1 1 d D . . . .
C18 C 0.3646(2) 0.5932(5) 0.5326(2) 0.0480(10) Uani 1 1 d . . . . .
H18 H 0.324407 0.611961 0.509586 0.058 Uiso 1 1 calc R U . . .
C7 C 0.32918(19) 0.1095(6) 0.49849(19) 0.0463(10) Uani 1 1 d D . . . .
C20 C 0.4293(2) 0.6180(6) 0.4286(2) 0.0459(9) Uani 1 1 d . . . . .
C16 C 0.3029(2) 0.5582(6) 0.63843(19) 0.0465(10) Uani 1 1 d . . . . .
C8 C 0.3215(2) 0.0857(6) 0.56891(19) 0.0445(9) Uani 1 1 d . . . . .
C6 C 0.38974(19) 0.1110(5) 0.4666(2) 0.0471(9) Uani 1 1 d . . . . .
H6 H 0.429488 0.100565 0.491009 0.056 Uiso 1 1 calc R U . . .
C19 C 0.42388(19) 0.5928(6) 0.4991(2) 0.0449(9) Uani 1 1 d D . . . .
O7 O 0.6275(2) 0.8693(6) 0.5429(2) 0.0941(12) Uani 1 1 d G . . . .
H7A H 0.625317 0.773143 0.516999 0.141 Uiso 1 1 d G U . . .
H7B H 0.603133 0.837859 0.575907 0.141 Uiso 1 1 d G U . . .
C11 C 0.2651(2) 0.0573(7) 0.66411(19) 0.0503(10) Uani 1 1 d . . . . .
C4 C 0.4541(2) 0.1301(6) 0.3616(2) 0.0477(10) Uani 1 1 d . . . . .
C9 C 0.3685(2) 0.0620(6) 0.6189(2) 0.0553(11) Uani 1 1 d . . . . .
H9 H 0.415173 0.058521 0.613779 0.066 Uiso 1 1 calc R U . . .
C17 C 0.36273(18) 0.5660(5) 0.6012(2) 0.0469(10) Uani 1 1 d D . . . .
F4 F 0.5305(8) 0.644(5) 0.6309(7) 0.096(5) Uani 0.47(4) 1 d D U P A 1
C3 C 0.5202(2) 0.1221(6) 0.3842(2) 0.0563(11) Uani 1 1 d . . . . .
H3A H 0.534216 0.113823 0.428157 0.068 Uiso 1 1 calc R U . . .
F3 F 0.5093(10) 0.335(3) 0.6065(13) 0.110(5) Uani 0.47(4) 1 d D U P A 1
C23 C 0.4811(2) 0.6412(6) 0.3311(2) 0.0532(10) Uani 1 1 d . . . . .
C15 C 0.2361(2) 0.5775(6) 0.6186(2) 0.0551(11) Uani 1 1 d . . . . .
H15 H 0.221163 0.600786 0.575572 0.066 Uiso 1 1 calc R U . . .
C2 C 0.5612(2) 0.1289(7) 0.3286(3) 0.0674(13) Uani 1 1 d . . . . .
H2A H 0.608225 0.126366 0.328498 0.081 Uiso 1 1 calc R U . . .
C22 C 0.4130(2) 0.6655(7) 0.3207(2) 0.0628(12) Uani 1 1 d . . . . .
H22 H 0.392367 0.688221 0.280017 0.075 Uiso 1 1 calc R U . . .
C24 C 0.5353(3) 0.6375(7) 0.2842(2) 0.0656(13) Uani 1 1 d . . . . .
H24 H 0.524518 0.660672 0.240069 0.079 Uiso 1 1 calc R U . . .
C13 C 0.2380(2) 0.5226(7) 0.7275(2) 0.0627(12) Uani 1 1 d . . . . .
H13 H 0.224331 0.501901 0.771009 0.075 Uiso 1 1 calc R U . . .
C12 C 0.2087(3) 0.0486(7) 0.7084(2) 0.0658(13) Uani 1 1 d . . . . .
H12 H 0.218248 0.024465 0.752794 0.079 Uiso 1 1 calc R U . . .
C10 C 0.3332(2) 0.0443(7) 0.6780(2) 0.0621(12) Uani 1 1 d . . . . .
H10 H 0.352186 0.026848 0.719749 0.074 Uiso 1 1 calc R U . . .
C1 C 0.5207(2) 0.1400(7) 0.2741(3) 0.0637(13) Uani 1 1 d . . . . .
H1A H 0.535484 0.146329 0.230400 0.076 Uiso 1 1 calc R U . . .
C21 C 0.3804(2) 0.6504(6) 0.3809(2) 0.0578(11) Uani 1 1 d . . . . .
H21 H 0.334126 0.660142 0.388070 0.069 Uiso 1 1 calc R U . . .
C14 C 0.1958(2) 0.5562(7) 0.6739(2) 0.0654(12) Uani 1 1 d . . . . .
H14 H 0.148887 0.563064 0.675018 0.078 Uiso 1 1 calc R U . . .
B1 B 0.2711(9) 0.164(2) 0.3940(10) 0.057(2) Uani 0.63(4) 1 d D U P B 1
B2 B 0.4866(12) 0.517(3) 0.6017(16) 0.057(2) Uani 0.47(4) 1 d D U P A 1
O9 O 0.6715(4) 0.2252(9) 0.4766(3) 0.1073(18) Uani 0.668(5) 1 d G . P C 1
H9A H 0.689449 0.163732 0.444663 0.161 Uiso 0.668(5) 1 d G U P C 1
H9B H 0.657577 0.138403 0.502869 0.161 Uiso 0.668(5) 1 d G U P C 1
O2A O 0.3360(12) 0.126(2) 0.3641(19) 0.0577(12) Uani 0.37(4) 1 d D U P B 2
B1A B 0.2685(16) 0.113(4) 0.3933(18) 0.057(2) Uani 0.37(4) 1 d D U P B 2
O1A O 0.2715(12) 0.100(4) 0.4656(18) 0.0578(18) Uani 0.37(4) 1 d D U P B 2
F1A F 0.2415(13) -0.055(4) 0.3725(16) 0.089(6) Uani 0.37(4) 1 d D U P B 2
F2A F 0.2292(13) 0.261(6) 0.3704(10) 0.087(6) Uani 0.37(4) 1 d D U P B 2
B2A B 0.4853(10) 0.570(3) 0.6021(14) 0.057(2) Uani 0.53(4) 1 d D U P A 2
F3A F 0.5241(8) 0.420(4) 0.6218(6) 0.092(5) Uani 0.53(4) 1 d D U P A 2
O5A O 0.4826(9) 0.586(2) 0.5299(14) 0.0624(13) Uani 0.53(4) 1 d D U P A 2
F4A F 0.5120(10) 0.742(4) 0.6214(9) 0.099(6) Uani 0.53(4) 1 d D U P A 2
O4A O 0.4194(9) 0.563(2) 0.6353(14) 0.0561(13) Uani 0.53(4) 1 d D U P A 2
O9A O 0.6017(7) 0.2243(19) 0.5227(6) 0.1073(18) Uani 0.332(5) 1 d . . P C 2
H9AA H 0.587521 0.328303 0.539872 0.161 Uiso 0.332(5) 1 d R U P C 2
H9AB H 0.566001 0.162653 0.512882 0.161 Uiso 0.332(5) 1 d R U P C 2

loop_
_atom_site_aniso_label
_atom_site_aniso_U_11
_atom_site_aniso_U_22
_atom_site_aniso_U_33
_atom_site_aniso_U_23
_atom_site_aniso_U_13
_atom_site_aniso_U_12
O4 0.0417(16) 0.082(3) 0.044(2) 0.004(4) -0.0002(14) 0.000(3)
O5 0.0434(18) 0.096(4) 0.0478(18) 0.010(4) 0.0027(15) -0.001(3)
O8 0.0535(19) 0.105(3) 0.076(2) -0.005(2) 0.0075(17) -0.0060(18)
O1 0.0396(16) 0.092(5) 0.0416(17) 0.007(5) 0.0004(13) 0.005(3)
O2 0.0398(17) 0.090(3) 0.0431(18) 0.007(3) 0.0024(15) 0.002(2)
N4 0.046(2) 0.060(2) 0.0425(19) -0.0014(16) 0.0019(15) -0.0012(15)
O3 0.060(2) 0.108(3) 0.059(2) 0.0076(18) 0.0125(17) 0.0038(19)
N2 0.0451(19) 0.059(2) 0.0395(19) 0.0015(15) -0.0021(16) 0.0027(15)
N1 0.047(2) 0.075(2) 0.044(2) 0.0040(18) 0.0041(17) 0.0050(18)
N3 0.046(2) 0.071(2) 0.047(2) 0.0043(17) 0.0021(16) 0.0062(17)
O6 0.059(2) 0.107(3) 0.063(2) -0.0045(18) 0.0155(17) -0.0020(19)
F1 0.076(7) 0.166(13) 0.063(4) -0.016(8) 0.008(5) -0.057(8)
F2 0.069(6) 0.116(8) 0.099(8) 0.046(7) 0.026(5) 0.028(5)
C5 0.044(2) 0.052(2) 0.043(2) -0.0028(18) 0.0020(19) 0.0000(18)
C18 0.042(2) 0.060(2) 0.042(2) -0.0015(19) -0.0022(18) 0.0009(18)
C7 0.045(2) 0.052(2) 0.041(2) -0.0032(17) -0.0011(19) 0.0040(18)
C20 0.046(2) 0.050(2) 0.042(2) -0.0052(18) 0.0034(19) 0.0011(17)
C16 0.046(2) 0.053(2) 0.040(2) -0.0001(18) 0.0045(19) 0.0017(18)
C8 0.046(2) 0.049(2) 0.039(2) -0.0018(18) 0.0013(18) 0.0027(17)
C6 0.039(2) 0.059(2) 0.044(2) -0.0020(19) -0.0004(18) 0.0053(17)
C19 0.043(2) 0.050(2) 0.041(2) -0.0009(17) 0.0022(18) -0.0011(17)
O7 0.068(2) 0.141(4) 0.074(3) -0.015(2) 0.0079(19) -0.023(2)
C11 0.054(3) 0.061(3) 0.036(2) -0.0007(18) 0.0017(19) 0.006(2)
C4 0.044(2) 0.056(3) 0.043(2) -0.0038(19) 0.0024(18) 0.0010(19)
C9 0.048(2) 0.067(3) 0.051(3) -0.006(2) -0.004(2) 0.005(2)
C17 0.040(2) 0.052(2) 0.049(2) 0.0002(18) -0.0027(19) -0.0004(18)
F4 0.062(6) 0.162(14) 0.064(5) 0.001(8) -0.003(4) -0.033(8)
C3 0.044(2) 0.076(3) 0.049(3) -0.003(2) -0.003(2) 0.000(2)
F3 0.102(8) 0.105(10) 0.123(11) 0.018(8) 0.039(7) 0.020(7)
C23 0.054(3) 0.063(3) 0.043(2) -0.006(2) 0.003(2) -0.002(2)
C15 0.047(2) 0.067(3) 0.051(3) -0.003(2) 0.000(2) 0.009(2)
C2 0.041(2) 0.095(4) 0.066(3) -0.003(3) 0.007(2) 0.000(2)
C22 0.061(3) 0.085(3) 0.043(3) -0.005(2) -0.009(2) -0.004(2)
C24 0.071(3) 0.082(3) 0.044(3) -0.008(2) 0.011(2) -0.007(3)
C13 0.058(3) 0.078(3) 0.052(3) 0.007(2) 0.012(2) 0.005(2)
C12 0.071(4) 0.083(4) 0.043(3) 0.001(2) 0.006(2) 0.005(3)
C10 0.065(3) 0.078(3) 0.043(3) -0.002(2) -0.007(2) 0.009(2)
C1 0.052(3) 0.080(3) 0.059(3) 0.005(2) 0.016(2) 0.006(2)
C21 0.048(3) 0.075(3) 0.051(3) -0.009(2) 0.000(2) -0.001(2)
C14 0.046(2) 0.086(3) 0.064(3) -0.002(2) 0.011(2) 0.009(2)
B1 0.042(3) 0.081(6) 0.047(3) 0.009(6) 0.002(2) 0.000(5)
B2 0.042(3) 0.085(6) 0.044(3) 0.006(6) -0.001(2) -0.001(5)
O9 0.132(5) 0.101(4) 0.089(4) -0.003(3) -0.013(3) 0.028(4)
O2A 0.0398(17) 0.090(3) 0.0431(18) 0.007(3) 0.0024(15) 0.002(2)
B1A 0.042(3) 0.081(6) 0.047(3) 0.009(6) 0.002(2) 0.000(5)
O1A 0.0396(16) 0.092(5) 0.0416(17) 0.007(5) 0.0004(13) 0.005(3)
F1A 0.079(8) 0.115(12) 0.073(8) -0.012(9) 0.021(6) -0.007(8)
F2A 0.055(9) 0.146(16) 0.059(6) 0.025(10) 0.006(6) 0.034(10)
B2A 0.042(3) 0.085(6) 0.044(3) 0.006(6) -0.001(2) -0.001(5)
F3A 0.074(7) 0.143(12) 0.060(5) 0.030(7) 0.011(4) 0.053(8)
O5A 0.0434(18) 0.096(4) 0.0478(18) 0.010(4) 0.0027(15) -0.001(3)
F4A 0.083(8) 0.143(12) 0.071(7) -0.032(7) 0.024(5) -0.053(7)
O4A 0.0417(16) 0.082(3) 0.044(2) 0.004(4) -0.0002(14) 0.000(3)
O9A 0.132(5) 0.101(4) 0.089(4) -0.003(3) -0.013(3) 0.028(4)

loop_
_atom_type_symbol
_atom_type_description
_atom_type_scat_dispersion_real
_atom_type_scat_dispersion_imag
_atom_type_scat_source
C C 0.0033 0.0016 'International Tables Vol C Tables 4.2.6.8 and 6.1.1.4'
H H 0.0000 0.0000 'International Tables Vol C Tables 4.2.6.8 and 6.1.1.4'
B B 0.0013 0.0007 'International Tables Vol C Tables 4.2.6.8 and 6.1.1.4'
F F 0.0171 0.0103 'International Tables Vol C Tables 4.2.6.8 and 6.1.1.4'
N N 0.0061 0.0033 'International Tables Vol C Tables 4.2.6.8 and 6.1.1.4'
O O 0.0106 0.0060 'International Tables Vol C Tables 4.2.6.8 and 6.1.1.4'

loop_
_geom_angle_atom_site_label_1
_geom_angle_atom_site_label_2
_geom_angle_atom_site_label_3
_geom_angle
_geom_angle_site_symmetry_1
_geom_angle_site_symmetry_3
_geom_angle_publ_flag
C17 O4 B2 125(2) . . ?
C19 O5 B2 125(2) . . ?
H8A O8 H8B 104.5 . . ?
C7 O1 B1 121.5(14) . . ?
C5 O2 B1 121.6(16) . . ?
C20 N4 H4 125.2 . . ?
C20 N4 C23 109.6(3) . . ?
C23 N4 H4 125.2 . . ?
C8 N2 H2 125.2 . . ?
C11 N2 H2 125.2 . . ?
C11 N2 C8 109.6(3) . . ?
C4 N1 H1 125.7 . . ?
C1 N1 H1 125.7 . . ?
C1 N1 C4 108.6(4) . . ?
C16 N3 H3 125.0 . . ?
C13 N3 H3 125.0 . . ?
C13 N3 C16 110.0(4) . . ?
O2 C5 C6 120.8(12) . . ?
O2 C5 C4 115.5(12) . . ?
C6 C5 C4 123.7(4) . . ?
O2A C5 C6 119(2) . . ?
O2A C5 C4 117(2) . . ?
C19 C18 H18 119.4 . . ?
C19 C18 C17 121.1(4) . . ?
C17 C18 H18 119.4 . . ?
O1 C7 C8 114.8(11) . . ?
O1 C7 C6 120.9(11) . . ?
C6 C7 C8 124.1(3) . . ?
O1A C7 C8 113.5(18) . . ?
O1A C7 C6 121.6(18) . . ?
N4 C20 C19 121.4(4) . . ?
N4 C20 C21 107.6(3) . . ?
C21 C20 C19 131.0(4) . . ?
N3 C16 C17 123.1(4) . . ?
N3 C16 C15 106.7(4) . . ?
C15 C16 C17 130.2(4) . . ?
N2 C8 C7 121.0(3) . . ?
N2 C8 C9 107.5(4) . . ?
C9 C8 C7 131.5(4) . . ?
C5 C6 H6 119.7 . . ?
C7 C6 C5 120.7(4) . . ?
C7 C6 H6 119.7 . . ?
O5 C19 C18 120.1(16) . . ?
O5 C19 C20 115.7(16) . . ?
C18 C19 C20 124.0(4) . . ?
O5A C19 C18 122.0(15) . . ?
O5A C19 C20 113.8(15) . . ?
H7A O7 H7B 104.5 . . ?
N2 C11 C12 123.3(4) . . ?
N2 C11 C10 107.4(4) . . ?
C10 C11 C12 129.2(4) . . ?
N1 C4 C5 122.6(4) . . ?
N1 C4 C3 107.9(4) . . ?
C3 C4 C5 129.5(4) . . ?
C8 C9 H9 126.3 . . ?
C8 C9 C10 107.4(4) . . ?
C10 C9 H9 126.3 . . ?
O4 C17 C18 118.9(17) . . ?
O4 C17 C16 117.0(17) . . ?
C18 C17 C16 123.9(3) . . ?
O4A C17 C18 119.9(15) . . ?
O4A C17 C16 116.0(15) . . ?
C4 C3 H3A 126.7 . . ?
C4 C3 C2 106.6(4) . . ?
C2 C3 H3A 126.7 . . ?
N4 C23 C22 107.1(4) . . ?
N4 C23 C24 123.2(4) . . ?
C22 C23 C24 129.6(4) . . ?
C16 C15 H15 126.1 . . ?
C14 C15 C16 107.8(4) . . ?
C14 C15 H15 126.1 . . ?
C3 C2 H2A 126.0 . . ?
C1 C2 C3 108.0(4) . . ?
C1 C2 H2A 126.0 . . ?
C23 C22 H22 125.8 . . ?
C23 C22 C21 108.4(4) . . ?
C21 C22 H22 125.8 . . ?
O6 C24 C23 125.4(5) . . ?
O6 C24 H24 117.3 . . ?
C23 C24 H24 117.3 . . ?
N3 C13 H13 126.0 . . ?
N3 C13 C14 108.0(4) . . ?
C14 C13 H13 126.0 . . ?
O3 C12 C11 126.3(4) . . ?
O3 C12 H12 116.8 . . ?
C11 C12 H12 116.8 . . ?
C11 C10 C9 108.1(4) . . ?
C11 C10 H10 125.9 . . ?
C9 C10 H10 125.9 . . ?
N1 C1 C2 108.9(4) . . ?
N1 C1 H1A 125.6 . . ?
C2 C1 H1A 125.6 . . ?
C20 C21 H21 126.3 . . ?
C22 C21 C20 107.3(4) . . ?
C22 C21 H21 126.3 . . ?
C15 C14 C13 107.5(4) . . ?
C15 C14 H14 126.2 . . ?
C13 C14 H14 126.2 . . ?
O1 B1 O2 114.1(13) . . ?
F1 B1 O1 109.4(13) . . ?
F1 B1 O2 110.2(12) . . ?
F2 B1 O1 104.6(13) . . ?
F2 B1 O2 106.8(10) . . ?
F2 B1 F1 111.6(10) . . ?
O5 B2 O4 110.0(16) . . ?
F4 B2 O4 110.8(16) . . ?
F4 B2 O5 111.5(16) . . ?
F3 B2 O4 108.5(16) . . ?
F3 B2 O5 104.5(17) . . ?
F3 B2 F4 111.2(12) . . ?
H9A O9 H9B 104.5 . . ?
C5 O2A B1A 125(3) . . ?
O1A B1A O2A 112(2) . . ?
F1A B1A O2A 107(2) . . ?
F1A B1A O1A 106(2) . . ?
F1A B1A F2A 108.7(18) . . ?
F2A B1A O2A 109.6(18) . . ?
F2A B1A O1A 114(2) . . ?
C7 O1A B1A 122(2) . . ?
F3A B2A O5A 111.9(14) . . ?
F3A B2A F4A 111.9(11) . . ?
F3A B2A O4A 109.9(14) . . ?
O5A B2A O4A 115.2(14) . . ?
F4A B2A O5A 103.3(14) . . ?
F4A B2A O4A 104.2(13) . . ?
C19 O5A B2A 120.2(18) . . ?
C17 O4A B2A 121.1(18) . . ?
H9AA O9A H9AB 104.5 . . ?

loop_
_geom_bond_atom_site_label_1
_geom_bond_atom_site_label_2
_geom_bond_distance
_geom_bond_site_symmetry_2
_geom_bond_publ_flag
O4 C17 1.320(9) . ?
O4 B2 1.467(9) . ?
O5 C19 1.322(9) . ?
O5 B2 1.462(9) . ?
O8 H8A 0.8501 . ?
O8 H8B 0.8499 . ?
O1 C7 1.326(7) . ?
O1 B1 1.457(8) . ?
O2 C5 1.312(7) . ?
O2 B1 1.462(8) . ?
N4 H4 0.8600 . ?
N4 C20 1.356(5) . ?
N4 C23 1.365(5) . ?
O3 C12 1.209(6) . ?
N2 H2 0.8600 . ?
N2 C8 1.369(5) . ?
N2 C11 1.358(5) . ?
N1 H1 0.8600 . ?
N1 C4 1.370(5) . ?
N1 C1 1.342(5) . ?
N3 H3 0.8600 . ?
N3 C16 1.372(5) . ?
N3 C13 1.339(5) . ?
O6 C24 1.213(6) . ?
F1 B1 1.367(8) . ?
F2 B1 1.361(8) . ?
C5 C6 1.390(5) . ?
C5 C4 1.416(5) . ?
C5 O2A 1.316(10) . ?
C18 H18 0.9300 . ?
C18 C19 1.353(5) . ?
C18 C17 1.396(6) . ?
C7 C8 1.438(5) . ?
C7 C6 1.359(5) . ?
C7 O1A 1.322(10) . ?
C20 C19 1.438(6) . ?
C20 C21 1.383(6) . ?
C16 C17 1.402(5) . ?
C16 C15 1.387(6) . ?
C8 C9 1.380(6) . ?
C6 H6 0.9300 . ?
C19 O5A 1.317(8) . ?
O7 H7A 0.8497 . ?
O7 H7B 0.8502 . ?
C11 C12 1.430(6) . ?
C11 C10 1.379(6) . ?
C4 C3 1.384(6) . ?
C9 H9 0.9300 . ?
C9 C10 1.387(6) . ?
C17 O4A 1.315(8) . ?
F4 B2 1.371(9) . ?
C3 H3A 0.9300 . ?
C3 C2 1.385(7) . ?
F3 B2 1.352(10) . ?
C23 C22 1.374(6) . ?
C23 C24 1.428(6) . ?
C15 H15 0.9300 . ?
C15 C14 1.379(6) . ?
C2 H2A 0.9300 . ?
C2 C1 1.363(7) . ?
C22 H22 0.9300 . ?
C22 C21 1.377(6) . ?
C24 H24 0.9300 . ?
C13 H13 0.9300 . ?
C13 C14 1.384(7) . ?
C12 H12 0.9300 . ?
C10 H10 0.9300 . ?
C1 H1A 0.9300 . ?
C21 H21 0.9300 . ?
C14 H14 0.9300 . ?
O9 H9A 0.8502 . ?
O9 H9B 0.8496 . ?
O2A B1A 1.463(10) . ?
B1A O1A 1.460(10) . ?
B1A F1A 1.356(10) . ?
B1A F2A 1.368(10) . ?
B2A F3A 1.358(9) . ?
B2A O5A 1.461(9) . ?
B2A F4A 1.363(9) . ?
B2A O4A 1.467(9) . ?
O9A H9AA 0.8501 . ?
O9A H9AB 0.8500 . ?

loop_
_geom_torsion_atom_site_label_1
_geom_torsion_atom_site_label_2
_geom_torsion_atom_site_label_3
_geom_torsion_atom_site_label_4
_geom_torsion
_geom_torsion_site_symmetry_1
_geom_torsion_site_symmetry_2
_geom_torsion_site_symmetry_3
_geom_torsion_site_symmetry_4
_geom_torsion_publ_flag
O1 C7 C8 N2 6.6(10) . . . . ?
O1 C7 C8 C9 -174.1(9) . . . . ?
O1 C7 C6 C5 -7.8(10) . . . . ?
O2 C5 C6 C7 4.0(7) . . . . ?
O2 C5 C4 N1 -6.0(7) . . . . ?
O2 C5 C4 C3 174.3(6) . . . . ?
N4 C20 C19 O5 -4.6(9) . . . . ?
N4 C20 C19 C18 -179.0(4) . . . . ?
N4 C20 C19 O5A 6.9(8) . . . . ?
N4 C20 C21 C22 -0.1(5) . . . . ?
N4 C23 C22 C21 -0.6(5) . . . . ?
N4 C23 C24 O6 1.4(8) . . . . ?
N2 C8 C9 C10 -0.2(5) . . . . ?
N2 C11 C12 O3 -3.4(8) . . . . ?
N2 C11 C10 C9 0.2(5) . . . . ?
N1 C4 C3 C2 0.3(5) . . . . ?
N3 C16 C17 O4 4.0(9) . . . . ?
N3 C16 C17 C18 177.9(4) . . . . ?
N3 C16 C17 O4A -7.8(8) . . . . ?
N3 C16 C15 C14 0.1(5) . . . . ?
N3 C13 C14 C15 0.5(6) . . . . ?
C5 O2 B1 O1 1.4(5) . . . . ?
C5 O2 B1 F1 -122.1(11) . . . . ?
C5 O2 B1 F2 116.5(12) . . . . ?
C5 C4 C3 C2 -179.9(4) . . . . ?
C5 O2A B1A O1A -0.7(7) . . . . ?
C5 O2A B1A F1A -115.9(18) . . . . ?
C5 O2A B1A F2A 126.6(18) . . . . ?
C18 C19 O5A B2A 3.0(9) . . . . ?
C18 C17 O4A B2A -5.4(9) . . . . ?
C7 O1 B1 O2 -5.2(11) . . . . ?
C7 O1 B1 F1 118.8(12) . . . . ?
C7 O1 B1 F2 -121.6(12) . . . . ?
C7 C8 C9 C10 -179.6(4) . . . . ?
C20 N4 C23 C22 0.6(5) . . . . ?
C20 N4 C23 C24 -177.7(4) . . . . ?
C20 C19 O5A B2A 177.2(5) . . . . ?
C16 N3 C13 C14 -0.5(5) . . . . ?
C16 C17 O4A B2A -179.9(5) . . . . ?
C16 C15 C14 C13 -0.4(5) . . . . ?
C8 N2 C11 C12 179.5(4) . . . . ?
C8 N2 C11 C10 -0.3(5) . . . . ?
C8 C7 C6 C5 177.7(4) . . . . ?
C8 C7 O1A B1A -177.4(10) . . . . ?
C8 C9 C10 C11 0.0(5) . . . . ?
C6 C5 C4 N1 177.7(4) . . . . ?
C6 C5 C4 C3 -2.0(6) . . . . ?
C6 C5 O2A B1A 2.0(6) . . . . ?
C6 C7 C8 N2 -178.7(4) . . . . ?
C6 C7 C8 C9 0.6(7) . . . . ?
C6 C7 O1A B1A -7.0(19) . . . . ?
C19 O5 B2 O4 2.0(6) . . . . ?
C19 O5 B2 F4 -121.4(15) . . . . ?
C19 O5 B2 F3 118.3(15) . . . . ?
C19 C18 C17 O4 -3.9(9) . . . . ?
C19 C18 C17 C16 -177.7(4) . . . . ?
C19 C18 C17 O4A 8.2(9) . . . . ?
C19 C20 C21 C22 179.5(4) . . . . ?
C11 N2 C8 C7 179.8(4) . . . . ?
C11 N2 C8 C9 0.3(5) . . . . ?
C4 N1 C1 C2 0.2(5) . . . . ?
C4 C5 C6 C7 -179.8(3) . . . . ?
C4 C5 O2A B1A 176.5(6) . . . . ?
C4 C3 C2 C1 -0.2(5) . . . . ?
C17 O4 B2 O5 -0.8(6) . . . . ?
C17 O4 B2 F4 123.0(15) . . . . ?
C17 O4 B2 F3 -114.6(17) . . . . ?
C17 C18 C19 O5 5.1(9) . . . . ?
C17 C18 C19 C20 179.3(4) . . . . ?
C17 C18 C19 O5A -7.0(9) . . . . ?
C17 C16 C15 C14 179.3(4) . . . . ?
C3 C2 C1 N1 0.0(6) . . . . ?
C23 N4 C20 C19 -179.9(3) . . . . ?
C23 N4 C20 C21 -0.3(5) . . . . ?
C23 C22 C21 C20 0.5(5) . . . . ?
C15 C16 C17 O4 -175.1(9) . . . . ?
C15 C16 C17 C18 -1.3(7) . . . . ?
C15 C16 C17 O4A 173.0(8) . . . . ?
C22 C23 C24 O6 -176.5(5) . . . . ?
C24 C23 C22 C21 177.5(5) . . . . ?
C13 N3 C16 C17 -179.0(4) . . . . ?
C13 N3 C16 C15 0.3(5) . . . . ?
C12 C11 C10 C9 -179.6(5) . . . . ?
C10 C11 C12 O3 176.4(5) . . . . ?
C1 N1 C4 C5 179.9(4) . . . . ?
C1 N1 C4 C3 -0.4(5) . . . . ?
C21 C20 C19 O5 175.9(9) . . . . ?
C21 C20 C19 C18 1.5(7) . . . . ?
C21 C20 C19 O5A -172.7(8) . . . . ?
B1 O1 C7 C8 -176.6(6) . . . . ?
B1 O1 C7 C6 8.5(13) . . . . ?
B1 O2 C5 C6 -1.0(5) . . . . ?
B1 O2 C5 C4 -177.5(4) . . . . ?
B2 O4 C17 C18 1.8(10) . . . . ?
B2 O4 C17 C16 176.0(6) . . . . ?
B2 O5 C19 C18 -4.2(10) . . . . ?
B2 O5 C19 C20 -178.9(6) . . . . ?
O2A C5 C6 C7 -5.7(9) . . . . ?
O2A C5 C4 N1 3.5(9) . . . . ?
O2A C5 C4 C3 -176.2(9) . . . . ?
O2A B1A O1A C7 3.1(16) . . . . ?
O1A C7 C8 N2 -8.6(13) . . . . ?
O1A C7 C8 C9 170.8(13) . . . . ?
O1A C7 C6 C5 8.4(14) . . . . ?
F1A B1A O1A C7 119(2) . . . . ?
F2A B1A O1A C7 -122(2) . . . . ?
F3A B2A O5A C19 126.3(14) . . . . ?
F3A B2A O4A C17 -126.0(13) . . . . ?
O5A B2A O4A C17 1.5(6) . . . . ?
F4A B2A O5A C19 -113.2(13) . . . . ?
F4A B2A O4A C17 114.0(14) . . . . ?
O4A B2A O5A C19 -0.2(5) . . . . ?
